data_7240846
loop_
_publ_author_name
'Zhang, Jian'
'Chen, Yang-Yang'
'Tan, Chunhong'
'Ma, Xiao'
'Wang, Xiao-Feng'
'Ou, Guang Chuan'

_publ_section_title
;
 Hydrogen-bonding Tuned Hydroxo-bridged Tetra-copper Cu4(bipy)4-cluster
 Supramolecular Network to Layer Coordination Polymer
;
_journal_name_full CrystEngComm
_journal_paper_doi 10.1039/D0CE00985G
_journal_year 2020
_chemical_formula_sum 'C56 H72 Cu4 N8 O26'
_chemical_formula_weight 1527.37
_space_group_crystal_system monoclinic
_space_group_IT_number 14
_space_group_name_Hall '-P 2ybc'
_space_group_name_H-M_alt 'P 1 21/c 1'
_atom_sites_solution_hydrogens geom
_atom_sites_solution_primary direct
_atom_sites_solution_secondary difmap
_audit_creation_method SHELXL-2014/7
_audit_update_record
;
2020-07-03 deposited with the CCDC.	2020-07-13 downloaded from the CCDC.
;
_cell_angle_alpha 90
_cell_angle_beta 94.777(4)
_cell_angle_gamma 90
_cell_formula_units_Z 4
_cell_length_a 14.6945(17)
_cell_length_b 17.218(2)
_cell_length_c 25.968(3)
_cell_measurement_reflns_used 9692
_cell_measurement_temperature 296(2)
_cell_measurement_theta_max 26.46
_cell_measurement_theta_min 2.48
_cell_volume 6547.3(13)
_computing_cell_refinement 'CrystalClear (Rigaku Inc., 2008)'
_computing_data_collection 'CrystalClear (Rigaku Inc., 2008)'
_computing_data_reduction 'CrystalClear (Rigaku Inc., 2008)'
_computing_structure_refinement 'SHELXL-2014/7 (Sheldrick, 2014)'
_computing_structure_solution 'SHELXL-2014 (Sheldrick, 2014)'
_diffrn_ambient_temperature 296(2)
_diffrn_detector_area_resol_mean 28.5714
_diffrn_measured_fraction_theta_full 0.999
_diffrn_measured_fraction_theta_max 0.997
_diffrn_measurement_device_type Saturn724+
_diffrn_measurement_method CCD_Profile_fitting
_diffrn_radiation_type MoK\a
_diffrn_radiation_wavelength 0.71073
_diffrn_reflns_av_R_equivalents 0.0932
_diffrn_reflns_av_unetI/netI 0.0528
_diffrn_reflns_Laue_measured_fraction_full 0.999
_diffrn_reflns_Laue_measured_fraction_max 0.997
_diffrn_reflns_limit_h_max 19
_diffrn_reflns_limit_h_min -19
_diffrn_reflns_limit_k_max 22
_diffrn_reflns_limit_k_min -22
_diffrn_reflns_limit_l_max 33
_diffrn_reflns_limit_l_min -33
_diffrn_reflns_number 179831
_diffrn_reflns_point_group_measured_fraction_full 0.999
_diffrn_reflns_point_group_measured_fraction_max 0.997
_diffrn_reflns_theta_full 25.242
_diffrn_reflns_theta_max 27.581
_diffrn_reflns_theta_min 2.334
_diffrn_source 'sealed tube'
_exptl_absorpt_coefficient_mu 1.369
_exptl_absorpt_correction_T_max 1.0000
_exptl_absorpt_correction_T_min 0.5534
_exptl_absorpt_correction_type multi-scan
_exptl_absorpt_process_details 'RIGAKU/MSC(2004), CrystalClear Version 1.3.6'
_exptl_crystal_colour 'Deep blue'
_exptl_crystal_density_diffrn 1.549
_exptl_crystal_density_method 'not measured'
_exptl_crystal_description Prism
_exptl_crystal_F_000 3152
_exptl_crystal_size_max 0.300
_exptl_crystal_size_mid 0.200
_exptl_crystal_size_min 0.200
_refine_diff_density_max 0.949
_refine_diff_density_min -0.694
_refine_diff_density_rms 0.080
_refine_ls_extinction_method none
_refine_ls_goodness_of_fit_ref 1.042
_refine_ls_hydrogen_treatment mixed
_refine_ls_matrix_type full
_refine_ls_number_parameters 848
_refine_ls_number_reflns 15129
_refine_ls_number_restraints 0
_refine_ls_restrained_S_all 1.042
_refine_ls_R_factor_all 0.0882
_refine_ls_R_factor_gt 0.0481
_refine_ls_shift/su_max 0.002
_refine_ls_shift/su_mean 0.000
_refine_ls_structure_factor_coef Fsqd
_refine_ls_weighting_details 'w=1/[\s^2^(Fo^2^)+(0.0463P)^2^+7.5075P] where P=(Fo^2^+2Fc^2^)/3'
_refine_ls_weighting_scheme calc
_refine_ls_wR_factor_gt 0.1011
_refine_ls_wR_factor_ref 0.1142
_reflns_Friedel_coverage 0.000
_reflns_number_gt 10407
_reflns_number_total 15129
_reflns_threshold_expression 'I > 2\s(I)'
_cod_data_source_file d0ce00985g2.cif
_cod_data_source_block 2
_cod_depositor_comments
;
The following automatic conversions were performed:

data item '_exptl_absorpt_correction_type' value 'Multi-scan' was
changed to 'multi-scan' in accordance with the
/home/data/users/saulius/crontab/automatic-downloads/rss-feeds/RSC/lib/dictionaries/cif_core.dic
dictionary named 'cif_core.dic' version 2.4.2 last updated on
2011-04-26.

Automatic conversion script
Id: cif_fix_values 7556 2019-12-06 15:28:31Z antanas 
;
_cod_original_cell_volume 6547.4(13)
_cod_original_sg_symbol_H-M 'P 21/c'
_cod_database_code 7240846
_shelx_shelxl_version_number 2014/7
_shelx_space_group_comment
;
The symmetry employed for this shelxl refinement is uniquely defined
by the following loop, which should always be used as a source of
symmetry information in preference to the above space-group names.
They are only intended as comments.
;
_shelx_estimated_absorpt_t_min 0.684
_shelx_estimated_absorpt_t_max 0.771

loop_
_space_group_symop_operation_xyz
'x, y, z'
'-x, y+1/2, -z+1/2'
'-x, -y, -z'
'x, -y-1/2, z-1/2'

loop_
_atom_site_label
_atom_site_type_symbol
_atom_site_fract_x
_atom_site_fract_y
_atom_site_fract_z
_atom_site_U_iso_or_equiv
_atom_site_adp_type
_atom_site_occupancy
_atom_site_site_symmetry_order
_atom_site_calc_flag
_atom_site_refinement_flags_posn
_atom_site_refinement_flags_adp
_atom_site_refinement_flags_occupancy
_atom_site_disorder_assembly
_atom_site_disorder_group
Cu1 Cu 1.16715(3) 0.11442(2) 0.76103(2) 0.02230(10) Uani 1 1 d . . . . .
Cu2 Cu 1.10315(3) -0.04227(2) 0.73681(2) 0.02296(10) Uani 1 1 d . . . . .
Cu3 Cu 1.33226(2) 0.00963(2) 0.73119(2) 0.01951(9) Uani 1 1 d . . . . .
Cu4 Cu 1.39761(2) 0.16543(2) 0.75416(2) 0.02105(9) Uani 1 1 d . . . . .
C1 C 1.2184(2) 0.2104(2) 0.67055(13) 0.0329(8) Uani 1 1 d . . . . .
H1A H 1.2303 0.1636 0.6546 0.039 Uiso 1 1 calc R U . . .
C2 C 1.2278(3) 0.2787(2) 0.64370(15) 0.0445(10) Uani 1 1 d . . . . .
H2A H 1.2445 0.2779 0.6099 0.053 Uiso 1 1 calc R U . . .
C3 C 1.2121(3) 0.3476(2) 0.66767(18) 0.0527(11) Uani 1 1 d . . . . .
H3A H 1.2183 0.3943 0.6503 0.063 Uiso 1 1 calc R U . . .
C4 C 1.1872(3) 0.3476(2) 0.71746(17) 0.0484(11) Uani 1 1 d . . . . .
H4A H 1.1771 0.3943 0.7342 0.058 Uiso 1 1 calc R U . . .
C5 C 1.1772(2) 0.27771(19) 0.74254(14) 0.0318(8) Uani 1 1 d . . . . .
C6 C 1.1524(2) 0.2702(2) 0.79594(14) 0.0356(8) Uani 1 1 d . . . . .
C7 C 1.1388(3) 0.3326(2) 0.82827(17) 0.0551(12) Uani 1 1 d . . . . .
H7A H 1.1428 0.3833 0.8163 0.066 Uiso 1 1 calc R U . . .
C8 C 1.1194(3) 0.3182(3) 0.87834(19) 0.0688(15) Uani 1 1 d . . . . .
H8A H 1.1094 0.3594 0.9004 0.083 Uiso 1 1 calc R U . . .
C9 C 1.1148(3) 0.2438(3) 0.89560(17) 0.0638(14) Uani 1 1 d . . . . .
H9A H 1.1035 0.2337 0.9297 0.077 Uiso 1 1 calc R U . . .
C10 C 1.1273(3) 0.1832(3) 0.86162(14) 0.0457(10) Uani 1 1 d . . . . .
H10A H 1.1230 0.1323 0.8731 0.055 Uiso 1 1 calc R U . . .
C11 C 1.1351(2) -0.1132(2) 0.63460(14) 0.0375(9) Uani 1 1 d . . . . .
H11A H 1.1454 -0.0627 0.6238 0.045 Uiso 1 1 calc R U . . .
C12 C 1.1417(3) -0.1731(2) 0.59996(15) 0.0494(10) Uani 1 1 d . . . . .
H12A H 1.1564 -0.1632 0.5664 0.059 Uiso 1 1 calc R U . . .
C13 C 1.1263(3) -0.2472(3) 0.61576(19) 0.0629(13) Uani 1 1 d . . . . .
H13A H 1.1305 -0.2886 0.5931 0.076 Uiso 1 1 calc R U . . .
C14 C 1.1043(3) -0.2599(2) 0.66586(19) 0.0574(12) Uani 1 1 d . . . . .
H14A H 1.0934 -0.3101 0.6771 0.069 Uiso 1 1 calc R U . . .
C15 C 1.0986(2) -0.19783(19) 0.69905(14) 0.0328(8) Uani 1 1 d . . . . .
C16 C 1.0737(2) -0.2043(2) 0.75249(14) 0.0346(8) Uani 1 1 d . . . . .
C17 C 1.0568(3) -0.2743(2) 0.77702(17) 0.0473(10) Uani 1 1 d . . . . .
H17A H 1.0622 -0.3213 0.7599 0.057 Uiso 1 1 calc R U . . .
C18 C 1.0320(3) -0.2725(3) 0.82706(18) 0.0536(12) Uani 1 1 d . . . . .
H18A H 1.0198 -0.3185 0.8439 0.064 Uiso 1 1 calc R U . . .
C19 C 1.0253(3) -0.2034(3) 0.85177(16) 0.0482(10) Uani 1 1 d . . . . .
H19A H 1.0089 -0.2016 0.8856 0.058 Uiso 1 1 calc R U . . .
C20 C 1.0433(2) -0.1356(2) 0.82571(14) 0.0391(9) Uani 1 1 d . . . . .
H20A H 1.0390 -0.0883 0.8426 0.047 Uiso 1 1 calc R U . . .
C21 C 1.4539(2) 0.2548(2) 0.66414(13) 0.0345(8) Uani 1 1 d . . . . .
H21A H 1.4561 0.2070 0.6477 0.041 Uiso 1 1 calc R U . . .
C22 C 1.4725(3) 0.3213(2) 0.63713(15) 0.0419(9) Uani 1 1 d . . . . .
H22A H 1.4867 0.3182 0.6030 0.050 Uiso 1 1 calc R U . . .
C23 C 1.4698(3) 0.3916(2) 0.66139(16) 0.0460(10) Uani 1 1 d . . . . .
H23A H 1.4832 0.4368 0.6440 0.055 Uiso 1 1 calc R U . . .
C24 C 1.4470(3) 0.39495(19) 0.71171(15) 0.0402(9) Uani 1 1 d . . . . .
H24A H 1.4440 0.4425 0.7285 0.048 Uiso 1 1 calc R U . . .
C25 C 1.4285(2) 0.32658(18) 0.73711(13) 0.0284(7) Uani 1 1 d . . . . .
C26 C 1.4027(2) 0.32235(19) 0.79087(13) 0.0297(7) Uani 1 1 d . . . . .
C27 C 1.3973(3) 0.3859(2) 0.82292(16) 0.0449(10) Uani 1 1 d . . . . .
H27A H 1.4084 0.4356 0.8109 0.054 Uiso 1 1 calc R U . . .
C28 C 1.3754(3) 0.3750(2) 0.87283(16) 0.0524(11) Uani 1 1 d . . . . .
H28A H 1.3715 0.4173 0.8948 0.063 Uiso 1 1 calc R U . . .
C29 C 1.3593(3) 0.3015(2) 0.89012(14) 0.0452(10) Uani 1 1 d . . . . .
H29A H 1.3456 0.2931 0.9240 0.054 Uiso 1 1 calc R U . . .
C30 C 1.3638(2) 0.2397(2) 0.85594(13) 0.0331(8) Uani 1 1 d . . . . .
H30A H 1.3519 0.1898 0.8673 0.040 Uiso 1 1 calc R U . . .
C31 C 1.3719(2) -0.0591(2) 0.63038(12) 0.0338(8) Uani 1 1 d . . . . .
H31A H 1.3729 -0.0083 0.6184 0.041 Uiso 1 1 calc R U . . .
C32 C 1.3884(3) -0.1192(2) 0.59717(14) 0.0456(10) Uani 1 1 d . . . . .
H32A H 1.3997 -0.1090 0.5631 0.055 Uiso 1 1 calc R U . . .
C33 C 1.3880(3) -0.1939(2) 0.61514(16) 0.0508(11) Uani 1 1 d . . . . .
H33A H 1.4003 -0.2349 0.5935 0.061 Uiso 1 1 calc R U . . .
C34 C 1.3693(3) -0.2083(2) 0.66554(15) 0.0402(9) Uani 1 1 d . . . . .
H34A H 1.3685 -0.2588 0.6781 0.048 Uiso 1 1 calc R U . . .
C35 C 1.3518(2) -0.14595(18) 0.69688(13) 0.0284(7) Uani 1 1 d . . . . .
C36 C 1.3275(2) -0.15358(18) 0.75089(12) 0.0266(7) Uani 1 1 d . . . . .
C37 C 1.3203(3) -0.2233(2) 0.77623(15) 0.0419(9) Uani 1 1 d . . . . .
H37A H 1.3324 -0.2698 0.7599 0.050 Uiso 1 1 calc R U . . .
C38 C 1.2947(3) -0.2233(2) 0.82652(16) 0.0508(11) Uani 1 1 d . . . . .
H38A H 1.2893 -0.2698 0.8442 0.061 Uiso 1 1 calc R U . . .
C39 C 1.2775(3) -0.1539(2) 0.84978(15) 0.0447(10) Uani 1 1 d . . . . .
H39A H 1.2604 -0.1528 0.8834 0.054 Uiso 1 1 calc R U . . .
C40 C 1.2860(2) -0.0857(2) 0.82262(12) 0.0318(8) Uani 1 1 d . . . . .
H40A H 1.2744 -0.0387 0.8385 0.038 Uiso 1 1 calc R U . . .
C41 C 1.6282(2) 0.07730(17) 0.85985(12) 0.0233(7) Uani 1 1 d . . . . .
C42 C 1.7023(2) 0.07255(17) 0.82990(12) 0.0226(7) Uani 1 1 d . . . . .
H42A H 1.6935 0.0815 0.7945 0.027 Uiso 1 1 calc R U . . .
C43 C 1.7891(2) 0.05467(17) 0.85188(11) 0.0227(7) Uani 1 1 d . . . . .
C44 C 1.8014(2) 0.0424(2) 0.90497(13) 0.0319(8) Uani 1 1 d . . . . .
H44A H 1.8593 0.0310 0.9204 0.038 Uiso 1 1 calc R U . . .
C45 C 1.7281(2) 0.0470(2) 0.93506(13) 0.0373(9) Uani 1 1 d . . . . .
H45A H 1.7368 0.0384 0.9705 0.045 Uiso 1 1 calc R U . . .
C46 C 1.6423(2) 0.0642(2) 0.91257(12) 0.0308(8) Uani 1 1 d . . . . .
H46A H 1.5933 0.0670 0.9330 0.037 Uiso 1 1 calc R U . . .
C47 C 1.5345(2) 0.09495(17) 0.83465(12) 0.0241(7) Uani 1 1 d . . . . .
C48 C 1.8682(2) 0.04773(18) 0.81861(12) 0.0262(7) Uani 1 1 d . . . . .
C49 C 1.6599(2) 0.1913(2) 0.53477(12) 0.0305(8) Uani 1 1 d . . . . .
C50 C 1.7213(2) 0.1359(2) 0.55526(12) 0.0320(8) Uani 1 1 d . . . . .
H50A H 1.6993 0.0901 0.5686 0.038 Uiso 1 1 calc R U . . .
C51 C 1.8153(2) 0.1475(2) 0.55629(12) 0.0365(9) Uani 1 1 d . . . . .
C52 C 1.8474(3) 0.2165(3) 0.53668(14) 0.0482(11) Uani 1 1 d . . . . .
H52A H 1.9099 0.2249 0.5365 0.058 Uiso 1 1 calc R U . . .
C53 C 1.7861(3) 0.2731(2) 0.51738(14) 0.0481(10) Uani 1 1 d . . . . .
H53A H 1.8079 0.3195 0.5049 0.058 Uiso 1 1 calc R U . . .
C54 C 1.6930(3) 0.2609(2) 0.51668(13) 0.0407(9) Uani 1 1 d . . . . .
H54A H 1.6525 0.2993 0.5041 0.049 Uiso 1 1 calc R U . . .
C55 C 1.5581(2) 0.1754(2) 0.53134(13) 0.0339(8) Uani 1 1 d . . . . .
C56 C 1.8807(2) 0.0868(3) 0.57883(13) 0.0426(10) Uani 1 1 d . . . . .
N1 N 1.19270(18) 0.20960(15) 0.71889(10) 0.0270(6) Uani 1 1 d . . . . .
N2 N 1.14545(19) 0.19620(17) 0.81278(10) 0.0325(7) Uani 1 1 d . . . . .
N3 N 1.11448(18) -0.12477(15) 0.68325(10) 0.0287(6) Uani 1 1 d . . . . .
N4 N 1.06657(18) -0.13614(16) 0.77717(11) 0.0305(6) Uani 1 1 d . . . . .
N5 N 1.43279(18) 0.25729(15) 0.71320(10) 0.0259(6) Uani 1 1 d . . . . .
N6 N 1.38483(18) 0.24978(15) 0.80721(10) 0.0264(6) Uani 1 1 d . . . . .
N7 N 1.35446(17) -0.07249(14) 0.67953(9) 0.0241(6) Uani 1 1 d . . . . .
N8 N 1.31052(17) -0.08538(15) 0.77413(10) 0.0246(6) Uani 1 1 d . . . . .
O1 O 1.11014(14) 0.02931(12) 0.79385(8) 0.0265(5) Uani 1 1 d . . . . .
H1 H 1.0916 0.0243 0.8271 0.032 Uiso 1 1 calc R U . . .
O2 O 1.18276(13) 0.03534(11) 0.70850(8) 0.0214(5) Uani 1 1 d . . . . .
H2 H 1.1713(5) 0.0468(5) 0.6815(12) 0.026 Uiso 1 1 d R U . . .
O3 O 1.31899(13) 0.08752(11) 0.78481(7) 0.0206(4) Uani 1 1 d . . . . .
H3 H 1.3495 0.0795 0.8136 0.025 Uiso 1 1 d R U . . .
O4 O 1.38794(14) 0.09361(11) 0.69694(7) 0.0234(5) Uani 1 1 d . . . . .
H4 H 1.4049 0.0983 0.6634 0.028 Uiso 1 1 calc R U . . .
O1W O 0.96982(16) 0.00552(15) 0.70178(9) 0.0423(6) Uani 1 1 d . . . . .
H1WA H 0.9295 0.0035 0.7234 0.051 Uiso 1 1 d R U . . .
H1WB H 0.9472 0.0108 0.6708 0.051 Uiso 1 1 d R U . . .
O5 O 1.46670(14) 0.07598(13) 0.85838(8) 0.0311(5) Uani 1 1 d . . . . .
O6 O 1.53038(14) 0.12659(13) 0.79092(8) 0.0285(5) Uani 1 1 d . . . . .
O7 O 1.85046(16) 0.05003(16) 0.77067(9) 0.0424(6) Uani 1 1 d . . . . .
O8 O 1.94667(15) 0.04121(16) 0.84028(9) 0.0410(6) Uani 1 1 d . . . . .
O9 O 1.50482(19) 0.22859(16) 0.51727(12) 0.0551(8) Uani 1 1 d . . . . .
O10 O 1.53379(16) 0.10714(14) 0.54201(9) 0.0387(6) Uani 1 1 d . . . . .
O11 O 1.85610(18) 0.04325(18) 0.61296(10) 0.0527(8) Uani 1 1 d . . . . .
O12 O 1.95796(18) 0.0840(2) 0.56128(11) 0.0651(9) Uani 1 1 d . . . . .
O2W O 1.38341(18) 0.02964(17) 0.49461(12) 0.0638(9) Uani 1 1 d . . . . .
H2WA H 1.4386 0.0325 0.5072 0.077 Uiso 1 1 d R U . . .
H2WB H 1.4140 -0.0013 0.4773 0.077 Uiso 1 1 d R U . . .
O3W O 1.73005(18) 0.0757(2) 0.68348(11) 0.0685(10) Uani 1 1 d . . . . .
H3WA H 1.7657 0.0732 0.7109 0.082 Uiso 1 1 d R U . . .
H3WB H 1.7679 0.0709 0.6607 0.082 Uiso 1 1 d R U . . .
O4W O 1.5990(2) 0.50602(19) 0.55849(11) 0.0639(9) Uani 1 1 d . . . . .
H4WA H 1.5705 0.5280 0.5816 0.077 Uiso 1 1 d R U . . .
H4WB H 1.6112 0.4652 0.5762 0.077 Uiso 1 1 d R U . . .
O5W O 2.0438(2) 0.0800(2) 0.46825(11) 0.0678(9) Uani 1 1 d . . . . .
H5WA H 2.0426 0.0443 0.4907 0.081 Uiso 1 1 d R U . . .
H5WB H 2.0162 0.0940 0.5003 0.081 Uiso 1 1 d R U . . .
O6W O 1.4956(2) 0.38891(17) 0.51447(12) 0.0678(9) Uani 1 1 d . . . . .
H6WB H 1.4453 0.3909 0.5284 0.081 Uiso 1 1 d R U . . .
H6WA H 1.4556 0.4100 0.4935 0.081 Uiso 1 1 d R U . . .
O7W O 2.2214(2) 0.0866(2) 0.51757(13) 0.0800(11) Uani 1 1 d . . . . .
H7WB H 2.1828 0.0882 0.4913 0.096 Uiso 1 1 d R U . . .
H7WA H 2.2746 0.0707 0.5123 0.096 Uiso 1 1 d R U . . .
O8W O 1.6822(2) 0.7719(2) 0.47233(16) 0.0954(13) Uani 1 1 d . . . . .
H8WA H 1.6243 0.7755 0.4684 0.115 Uiso 1 1 d R U . . .
H8WB H 1.7165 0.8104 0.4808 0.115 Uiso 1 1 d R U . . .
O9W O 2.0432(2) 0.4938(3) 0.43090(12) 0.0953(13) Uani 1 1 d . . . . .
H9WA H 2.0991 0.4816 0.4372 0.114 Uiso 1 1 d R U . . .
H9WB H 1.9982 0.5194 0.4404 0.114 Uiso 1 1 d R U . . .
O10W O 2.13161(18) 0.06911(17) 0.60546(10) 0.0523(7) Uani 1 1 d . . . . .
H10B H 2.1177 0.1129 0.6177 0.063 Uiso 1 1 d R U . . .
H10C H 2.0985 0.0541 0.5790 0.063 Uiso 1 1 d R U . . .
O11W O 1.54841(17) 0.07023(15) 0.64911(10) 0.0450(7) Uani 1 1 d . . . . .
H11B H 1.6049 0.0599 0.6548 0.054 Uiso 1 1 d R U . . .
H11C H 1.5377 0.0885 0.6188 0.054 Uiso 1 1 d R U . . .
O12W O 1.7902(4) 0.6448(3) 0.4834(2) 0.149(2) Uani 1 1 d . . . . .
H12B H 1.7372 0.6277 0.4740 0.178 Uiso 1 1 d R U . . .
H12C H 1.8070 0.6712 0.5102 0.178 Uiso 1 1 d R U . . .
O13W O 1.9879(4) 0.6205(3) 0.49021(19) 0.1350(18) Uani 1 1 d . . . . .
H13B H 2.0394 0.6011 0.5006 0.162 Uiso 1 1 d R U . . .
H13C H 1.9305 0.6224 0.4829 0.162 Uiso 1 1 d R U . . .
O14W O 1.7772(3) 0.5419(3) 0.56339(17) 0.1334(19) Uani 1 1 d . . . . .
H14B H 1.7435 0.5477 0.5331 0.160 Uiso 1 1 d R U . . .
H14C H 1.7572 0.5776 0.5820 0.160 Uiso 1 1 d R U . . .

loop_
_atom_site_aniso_label
_atom_site_aniso_U_11
_atom_site_aniso_U_22
_atom_site_aniso_U_33
_atom_site_aniso_U_23
_atom_site_aniso_U_13
_atom_site_aniso_U_12
Cu1 0.0242(2) 0.0192(2) 0.02420(19) -0.00202(15) 0.00595(15) 0.00245(15)
Cu2 0.0223(2) 0.0199(2) 0.0269(2) 0.00052(15) 0.00357(15) -0.00144(16)
Cu3 0.0223(2) 0.01555(19) 0.02140(19) -0.00032(14) 0.00591(15) 0.00034(15)
Cu4 0.0238(2) 0.01591(19) 0.02392(19) -0.00100(14) 0.00483(15) -0.00137(15)
C1 0.032(2) 0.0279(19) 0.038(2) 0.0058(15) 0.0022(15) 0.0026(15)
C2 0.043(2) 0.044(2) 0.047(2) 0.0180(19) 0.0011(18) -0.0045(19)
C3 0.053(3) 0.029(2) 0.075(3) 0.021(2) -0.008(2) -0.0023(19)
C4 0.049(3) 0.021(2) 0.072(3) 0.0006(19) -0.013(2) 0.0038(17)
C5 0.0249(18) 0.0229(18) 0.046(2) -0.0042(15) -0.0095(15) 0.0047(14)
C6 0.0261(19) 0.033(2) 0.046(2) -0.0149(16) -0.0078(16) 0.0098(15)
C7 0.054(3) 0.042(2) 0.066(3) -0.026(2) -0.013(2) 0.020(2)
C8 0.067(3) 0.075(4) 0.063(3) -0.043(3) -0.004(2) 0.027(3)
C9 0.059(3) 0.095(4) 0.039(2) -0.027(3) 0.006(2) 0.013(3)
C10 0.043(2) 0.061(3) 0.034(2) -0.0096(19) 0.0084(17) 0.006(2)
C11 0.042(2) 0.031(2) 0.039(2) -0.0047(16) 0.0016(17) 0.0019(16)
C12 0.060(3) 0.046(3) 0.041(2) -0.0145(19) 0.0004(19) 0.008(2)
C13 0.082(4) 0.038(3) 0.069(3) -0.021(2) 0.007(3) 0.008(2)
C14 0.070(3) 0.022(2) 0.079(3) -0.005(2) 0.005(3) 0.004(2)
C15 0.0285(19) 0.0219(18) 0.047(2) 0.0008(15) -0.0029(16) 0.0036(14)
C16 0.0248(18) 0.0264(19) 0.052(2) 0.0064(16) -0.0027(16) -0.0014(15)
C17 0.038(2) 0.029(2) 0.073(3) 0.0144(19) -0.007(2) -0.0006(17)
C18 0.041(2) 0.045(3) 0.074(3) 0.035(2) -0.002(2) -0.005(2)
C19 0.038(2) 0.056(3) 0.051(2) 0.026(2) 0.0041(18) -0.001(2)
C20 0.036(2) 0.040(2) 0.042(2) 0.0124(17) 0.0046(17) -0.0008(17)
C21 0.039(2) 0.0265(18) 0.039(2) 0.0051(15) 0.0086(16) -0.0020(15)
C22 0.048(2) 0.037(2) 0.043(2) 0.0127(17) 0.0142(18) -0.0013(18)
C23 0.046(2) 0.028(2) 0.066(3) 0.0178(19) 0.012(2) -0.0047(17)
C24 0.044(2) 0.0159(17) 0.061(3) 0.0041(16) 0.0042(19) -0.0012(16)
C25 0.0230(17) 0.0206(17) 0.0411(19) 0.0010(14) -0.0001(14) 0.0003(13)
C26 0.0246(18) 0.0217(17) 0.0417(19) -0.0045(15) -0.0044(15) -0.0004(14)
C27 0.050(2) 0.028(2) 0.057(3) -0.0158(18) 0.002(2) -0.0013(17)
C28 0.061(3) 0.039(2) 0.057(3) -0.025(2) 0.003(2) 0.003(2)
C29 0.048(2) 0.054(3) 0.033(2) -0.0140(18) 0.0047(17) 0.007(2)
C30 0.034(2) 0.035(2) 0.0310(19) -0.0041(15) 0.0028(15) 0.0029(16)
C31 0.041(2) 0.033(2) 0.0279(18) -0.0040(14) 0.0061(15) 0.0004(16)
C32 0.061(3) 0.046(2) 0.0307(19) -0.0132(17) 0.0075(18) 0.004(2)
C33 0.058(3) 0.044(2) 0.050(2) -0.029(2) 0.003(2) 0.012(2)
C34 0.046(2) 0.0226(19) 0.050(2) -0.0096(16) -0.0042(18) 0.0094(16)
C35 0.0243(18) 0.0217(17) 0.0383(19) -0.0043(14) -0.0033(14) 0.0046(14)
C36 0.0227(17) 0.0213(17) 0.0350(18) 0.0037(14) -0.0028(14) 0.0019(13)
C37 0.047(2) 0.0233(19) 0.053(2) 0.0085(17) -0.0105(19) -0.0014(17)
C38 0.053(3) 0.041(2) 0.056(3) 0.029(2) -0.008(2) -0.011(2)
C39 0.043(2) 0.053(3) 0.039(2) 0.0205(19) 0.0049(17) -0.0012(19)
C40 0.0294(19) 0.039(2) 0.0276(17) 0.0075(15) 0.0044(14) -0.0010(16)
C41 0.0246(17) 0.0166(15) 0.0286(16) -0.0007(13) 0.0027(13) 0.0019(13)
C42 0.0265(17) 0.0187(16) 0.0232(15) 0.0016(12) 0.0060(13) 0.0000(13)
C43 0.0245(17) 0.0170(15) 0.0269(16) -0.0004(12) 0.0040(13) 0.0000(13)
C44 0.0225(18) 0.038(2) 0.0349(18) 0.0008(15) -0.0017(14) 0.0006(15)
C45 0.030(2) 0.059(3) 0.0228(17) 0.0003(16) 0.0029(14) 0.0024(18)
C46 0.0256(18) 0.042(2) 0.0256(17) -0.0018(15) 0.0070(14) 0.0005(15)
C47 0.0236(17) 0.0180(16) 0.0306(17) -0.0043(13) 0.0014(14) 0.0023(13)
C48 0.0278(19) 0.0196(16) 0.0325(18) 0.0011(13) 0.0095(14) 0.0019(13)
C49 0.038(2) 0.0329(19) 0.0203(16) -0.0074(14) -0.0005(14) -0.0012(16)
C50 0.034(2) 0.041(2) 0.0211(16) -0.0074(14) 0.0031(14) -0.0052(16)
C51 0.032(2) 0.056(2) 0.0211(16) -0.0072(16) 0.0020(14) -0.0053(18)
C52 0.040(2) 0.074(3) 0.031(2) -0.014(2) 0.0029(17) -0.020(2)
C53 0.061(3) 0.047(2) 0.037(2) -0.0067(18) 0.008(2) -0.018(2)
C54 0.052(3) 0.040(2) 0.0307(19) -0.0054(16) 0.0023(17) -0.0053(18)
C55 0.041(2) 0.032(2) 0.0279(17) -0.0088(15) -0.0017(15) 0.0047(17)
C56 0.029(2) 0.073(3) 0.0260(18) -0.0088(19) 0.0011(16) 0.0042(19)
N1 0.0265(15) 0.0208(14) 0.0334(15) -0.0015(11) 0.0009(12) 0.0034(11)
N2 0.0291(16) 0.0347(17) 0.0339(16) -0.0099(13) 0.0036(12) 0.0073(13)
N3 0.0246(15) 0.0247(15) 0.0364(16) -0.0035(12) -0.0008(12) 0.0019(12)
N4 0.0239(15) 0.0267(15) 0.0410(16) 0.0078(13) 0.0021(12) -0.0011(12)
N5 0.0263(15) 0.0198(14) 0.0318(15) 0.0030(11) 0.0037(12) -0.0029(11)
N6 0.0257(15) 0.0235(15) 0.0294(15) -0.0048(11) -0.0008(11) 0.0025(11)
N7 0.0262(15) 0.0203(14) 0.0258(14) -0.0029(11) 0.0025(11) 0.0010(11)
N8 0.0233(14) 0.0231(14) 0.0273(14) 0.0046(11) 0.0017(11) 0.0005(11)
O1 0.0272(12) 0.0308(13) 0.0226(11) 0.0000(9) 0.0078(9) -0.0022(10)
O2 0.0224(11) 0.0215(11) 0.0204(10) 0.0008(8) 0.0027(8) 0.0000(9)
O3 0.0205(11) 0.0216(11) 0.0199(10) -0.0004(8) 0.0028(8) -0.0015(9)
O4 0.0319(12) 0.0186(11) 0.0210(10) -0.0005(8) 0.0091(9) -0.0046(9)
O1W 0.0311(14) 0.0658(18) 0.0297(13) -0.0003(12) 0.0009(11) 0.0156(13)
O5 0.0229(12) 0.0374(14) 0.0335(12) 0.0094(10) 0.0057(10) 0.0029(10)
O6 0.0226(12) 0.0342(13) 0.0289(12) 0.0077(10) 0.0028(9) 0.0029(10)
O7 0.0323(14) 0.0652(18) 0.0307(14) 0.0034(12) 0.0087(11) 0.0111(13)
O8 0.0195(13) 0.0643(18) 0.0396(14) 0.0006(13) 0.0054(11) 0.0038(12)
O9 0.0452(17) 0.0422(17) 0.076(2) 0.0020(15) -0.0070(15) 0.0110(14)
O10 0.0306(14) 0.0376(15) 0.0474(15) -0.0010(12) 0.0001(11) -0.0002(11)
O11 0.0371(16) 0.085(2) 0.0371(15) 0.0112(15) 0.0063(12) 0.0185(15)
O12 0.0311(16) 0.120(3) 0.0461(16) 0.0053(17) 0.0118(13) 0.0130(17)
O2W 0.0303(15) 0.0571(19) 0.102(2) -0.0243(18) -0.0040(15) 0.0038(14)
O3W 0.0362(16) 0.127(3) 0.0427(16) 0.0105(18) 0.0056(13) 0.0179(18)
O4W 0.0570(19) 0.085(2) 0.0513(17) -0.0133(16) 0.0164(15) 0.0117(17)
O5W 0.064(2) 0.091(2) 0.0508(18) 0.0257(17) 0.0220(15) -0.0022(18)
O6W 0.086(2) 0.055(2) 0.062(2) 0.0113(16) 0.0071(17) 0.0018(17)
O7W 0.0453(19) 0.121(3) 0.075(2) -0.005(2) 0.0135(17) 0.004(2)
O8W 0.063(2) 0.087(3) 0.139(3) -0.034(3) 0.022(2) -0.002(2)
O9W 0.048(2) 0.178(4) 0.060(2) -0.012(2) 0.0026(17) 0.009(2)
O10W 0.0571(18) 0.0610(19) 0.0363(14) 0.0034(13) -0.0116(13) -0.0094(15)
O11W 0.0360(15) 0.0568(17) 0.0444(15) 0.0102(13) 0.0165(12) 0.0058(13)
O12W 0.163(5) 0.126(4) 0.153(5) 0.015(4) -0.006(4) 0.024(4)
O13W 0.160(5) 0.117(4) 0.131(4) -0.008(3) 0.032(3) -0.018(3)
O14W 0.077(3) 0.211(6) 0.108(3) -0.011(4) -0.016(3) -0.026(3)

loop_
_atom_type_symbol
_atom_type_description
_atom_type_scat_dispersion_real
_atom_type_scat_dispersion_imag
_atom_type_scat_source
C C 0.0033 0.0016 'International Tables Vol C Tables 4.2.6.8 and 6.1.1.4'
H H 0.0000 0.0000 'International Tables Vol C Tables 4.2.6.8 and 6.1.1.4'
N N 0.0061 0.0033 'International Tables Vol C Tables 4.2.6.8 and 6.1.1.4'
O O 0.0106 0.0060 'International Tables Vol C Tables 4.2.6.8 and 6.1.1.4'
Cu Cu 0.3201 1.2651 'International Tables Vol C Tables 4.2.6.8 and 6.1.1.4'

loop_
_geom_angle_atom_site_label_1
_geom_angle_atom_site_label_2
_geom_angle_atom_site_label_3
_geom_angle
_geom_angle_site_symmetry_1
_geom_angle_site_symmetry_3
_geom_angle_publ_flag
O1 Cu1 O2 81.90(9) . . ?
O1 Cu1 N2 98.04(11) . . ?
O2 Cu1 N2 177.25(10) . . ?
O1 Cu1 N1 164.76(10) . . ?
O2 Cu1 N1 98.57(10) . . ?
N2 Cu1 N1 80.77(11) . . ?
O1 Cu1 O3 100.10(8) . . ?
O2 Cu1 O3 83.12(8) . . ?
N2 Cu1 O3 99.59(9) . . ?
N1 Cu1 O3 95.07(9) . . ?
O1 Cu1 Cu2 40.86(6) . . ?
O2 Cu1 Cu2 42.05(6) . . ?
N2 Cu1 Cu2 137.31(9) . . ?
N1 Cu1 Cu2 134.88(8) . . ?
O3 Cu1 Cu2 99.17(5) . . ?
O1 Cu2 O2 81.76(9) . . ?
O1 Cu2 N3 170.52(10) . . ?
O2 Cu2 N3 97.83(10) . . ?
O1 Cu2 N4 96.46(10) . . ?
O2 Cu2 N4 158.75(10) . . ?
N3 Cu2 N4 80.46(11) . . ?
O1 Cu2 O1W 93.79(9) . . ?
O2 Cu2 O1W 97.24(9) . . ?
N3 Cu2 O1W 95.66(10) . . ?
N4 Cu2 O1W 104.01(10) . . ?
O1 Cu2 Cu1 40.84(6) . . ?
O2 Cu2 Cu1 41.93(6) . . ?
N3 Cu2 Cu1 139.75(8) . . ?
N4 Cu2 Cu1 136.40(8) . . ?
O1W Cu2 Cu1 90.18(7) . . ?
O4 Cu3 O3 83.38(8) . . ?
O4 Cu3 N7 97.05(10) . . ?
O3 Cu3 N7 175.65(10) . . ?
O4 Cu3 N8 163.83(10) . . ?
O3 Cu3 N8 97.62(9) . . ?
N7 Cu3 N8 80.76(10) . . ?
O4 Cu3 O2 100.01(8) . . ?
O3 Cu3 O2 84.23(8) . . ?
N7 Cu3 O2 99.94(9) . . ?
N8 Cu3 O2 96.15(9) . . ?
O4 Cu3 Cu4 41.34(6) . . ?
O3 Cu3 Cu4 42.98(6) . . ?
N7 Cu3 Cu4 136.52(8) . . ?
N8 Cu3 Cu4 134.56(7) . . ?
O2 Cu3 Cu4 99.79(5) . . ?
O4 Cu4 O3 82.38(8) . . ?
O4 Cu4 N5 95.92(10) . . ?
O3 Cu4 N5 159.36(10) . . ?
O4 Cu4 N6 168.65(10) . . ?
O3 Cu4 N6 97.03(9) . . ?
N5 Cu4 N6 80.61(11) . . ?
O4 Cu4 O6 98.33(9) . . ?
O3 Cu4 O6 98.36(8) . . ?
N5 Cu4 O6 102.23(9) . . ?
N6 Cu4 O6 92.98(9) . . ?
O4 Cu4 Cu3 41.01(6) . . ?
O3 Cu4 Cu3 42.30(6) . . ?
N5 Cu4 Cu3 136.06(8) . . ?
N6 Cu4 Cu3 139.32(8) . . ?
O6 Cu4 Cu3 94.28(6) . . ?
N1 C1 C2 122.0(3) . . ?
C3 C2 C1 118.8(4) . . ?
C2 C3 C4 119.8(4) . . ?
C3 C4 C5 119.3(4) . . ?
N1 C5 C4 120.9(3) . . ?
N1 C5 C6 114.6(3) . . ?
C4 C5 C6 124.5(3) . . ?
N2 C6 C7 121.0(4) . . ?
N2 C6 C5 114.8(3) . . ?
C7 C6 C5 124.2(4) . . ?
C8 C7 C6 118.9(4) . . ?
C9 C8 C7 120.0(4) . . ?
C8 C9 C10 119.0(4) . . ?
N2 C10 C9 121.7(4) . . ?
N3 C11 C12 122.6(4) . . ?
C13 C12 C11 118.8(4) . . ?
C12 C13 C14 119.2(4) . . ?
C15 C14 C13 119.7(4) . . ?
N3 C15 C14 120.7(3) . . ?
N3 C15 C16 114.9(3) . . ?
C14 C15 C16 124.4(3) . . ?
N4 C16 C17 120.8(4) . . ?
N4 C16 C15 114.8(3) . . ?
C17 C16 C15 124.4(3) . . ?
C18 C17 C16 118.8(4) . . ?
C19 C18 C17 120.0(4) . . ?
C18 C19 C20 118.8(4) . . ?
N4 C20 C19 122.1(4) . . ?
N5 C21 C22 121.9(3) . . ?
C23 C22 C21 119.0(3) . . ?
C22 C23 C24 119.6(3) . . ?
C23 C24 C25 119.2(3) . . ?
N5 C25 C24 120.9(3) . . ?
N5 C25 C26 114.6(3) . . ?
C24 C25 C26 124.5(3) . . ?
N6 C26 C27 121.4(3) . . ?
N6 C26 C25 114.4(3) . . ?
C27 C26 C25 124.2(3) . . ?
C28 C27 C26 119.3(4) . . ?
C29 C28 C27 119.8(4) . . ?
C28 C29 C30 118.6(4) . . ?
N6 C30 C29 122.1(3) . . ?
N7 C31 C32 121.6(3) . . ?
C33 C32 C31 119.0(3) . . ?
C32 C33 C34 119.9(3) . . ?
C33 C34 C35 118.7(3) . . ?
N7 C35 C34 121.4(3) . . ?
N7 C35 C36 114.6(3) . . ?
C34 C35 C36 124.0(3) . . ?
N8 C36 C37 121.3(3) . . ?
N8 C36 C35 114.4(3) . . ?
C37 C36 C35 124.3(3) . . ?
C36 C37 C38 119.1(4) . . ?
C39 C38 C37 119.2(3) . . ?
C38 C39 C40 119.2(4) . . ?
N8 C40 C39 121.8(3) . . ?
C46 C41 C42 118.9(3) . . ?
C46 C41 C47 121.2(3) . . ?
C42 C41 C47 119.9(3) . . ?
C43 C42 C41 121.2(3) . . ?
C42 C43 C44 118.7(3) . . ?
C42 C43 C48 120.5(3) . . ?
C44 C43 C48 120.8(3) . . ?
C45 C44 C43 120.5(3) . . ?
C46 C45 C44 120.1(3) . . ?
C45 C46 C41 120.7(3) . . ?
O6 C47 O5 125.1(3) . . ?
O6 C47 C41 117.0(3) . . ?
O5 C47 C41 117.9(3) . . ?
O8 C48 O7 124.1(3) . . ?
O8 C48 C43 118.4(3) . . ?
O7 C48 C43 117.4(3) . . ?
C50 C49 C54 119.1(3) . . ?
C50 C49 C55 120.3(3) . . ?
C54 C49 C55 120.5(3) . . ?
C49 C50 C51 121.4(3) . . ?
C52 C51 C50 118.8(4) . . ?
C52 C51 C56 120.7(3) . . ?
C50 C51 C56 120.5(3) . . ?
C51 C52 C53 120.0(4) . . ?
C54 C53 C52 120.6(4) . . ?
C53 C54 C49 120.0(4) . . ?
O9 C55 O10 124.6(4) . . ?
O9 C55 C49 118.6(3) . . ?
O10 C55 C49 116.7(3) . . ?
O11 C56 O12 124.2(4) . . ?
O11 C56 C51 118.9(3) . . ?
O12 C56 C51 116.9(4) . . ?
C1 N1 C5 119.2(3) . . ?
C1 N1 Cu1 126.5(2) . . ?
C5 N1 Cu1 114.3(2) . . ?
C10 N2 C6 119.3(3) . . ?
C10 N2 Cu1 125.3(3) . . ?
C6 N2 Cu1 115.3(2) . . ?
C11 N3 C15 119.0(3) . . ?
C11 N3 Cu2 126.0(2) . . ?
C15 N3 Cu2 115.0(2) . . ?
C20 N4 C16 119.5(3) . . ?
C20 N4 Cu2 125.8(2) . . ?
C16 N4 Cu2 114.5(2) . . ?
C21 N5 C25 119.4(3) . . ?
C21 N5 Cu4 125.0(2) . . ?
C25 N5 Cu4 115.5(2) . . ?
C30 N6 C26 118.9(3) . . ?
C30 N6 Cu4 126.3(2) . . ?
C26 N6 Cu4 114.7(2) . . ?
C31 N7 C35 119.5(3) . . ?
C31 N7 Cu3 125.0(2) . . ?
C35 N7 Cu3 115.5(2) . . ?
C40 N8 C36 119.3(3) . . ?
C40 N8 Cu3 126.2(2) . . ?
C36 N8 Cu3 114.4(2) . . ?
Cu1 O1 Cu2 98.30(9) . . ?
Cu1 O2 Cu2 96.01(9) . . ?
Cu1 O2 Cu3 97.00(8) . . ?
Cu2 O2 Cu3 111.39(9) . . ?
Cu3 O3 Cu4 94.72(8) . . ?
Cu3 O3 Cu1 95.65(8) . . ?
Cu4 O3 Cu1 109.83(9) . . ?
Cu3 O4 Cu4 97.65(9) . . ?
C47 O6 Cu4 119.85(19) . . ?

loop_
_geom_bond_atom_site_label_1
_geom_bond_atom_site_label_2
_geom_bond_distance
_geom_bond_site_symmetry_2
_geom_bond_publ_flag
Cu1 O1 1.922(2) . ?
Cu1 O2 1.954(2) . ?
Cu1 N2 1.990(3) . ?
Cu1 N1 2.023(3) . ?
Cu1 O3 2.312(2) . ?
Cu1 Cu2 2.9086(6) . ?
Cu2 O1 1.923(2) . ?
Cu2 O2 1.959(2) . ?
Cu2 N3 2.005(3) . ?
Cu2 N4 2.023(3) . ?
Cu2 O1W 2.246(2) . ?
Cu3 O4 1.916(2) . ?
Cu3 O3 1.9547(19) . ?
Cu3 N7 1.995(2) . ?
Cu3 N8 2.020(3) . ?
Cu3 O2 2.270(2) . ?
Cu3 Cu4 2.8945(6) . ?
Cu4 O4 1.929(2) . ?
Cu4 O3 1.980(2) . ?
Cu4 N5 1.998(3) . ?
Cu4 N6 2.021(3) . ?
Cu4 O6 2.203(2) . ?
C1 N1 1.341(4) . ?
C1 C2 1.379(5) . ?
C2 C3 1.368(6) . ?
C3 C4 1.373(6) . ?
C4 C5 1.382(5) . ?
C5 N1 1.352(4) . ?
C5 C6 1.469(5) . ?
C6 N2 1.353(5) . ?
C6 C7 1.389(5) . ?
C7 C8 1.377(7) . ?
C8 C9 1.361(7) . ?
C9 C10 1.388(6) . ?
C10 N2 1.336(4) . ?
C11 N3 1.338(4) . ?
C11 C12 1.377(5) . ?
C12 C13 1.365(6) . ?
C13 C14 1.384(6) . ?
C14 C15 1.380(5) . ?
C15 N3 1.350(4) . ?
C15 C16 1.468(5) . ?
C16 N4 1.345(4) . ?
C16 C17 1.396(5) . ?
C17 C18 1.379(6) . ?
C18 C19 1.359(6) . ?
C19 C20 1.385(5) . ?
C20 N4 1.334(4) . ?
C21 N5 1.337(4) . ?
C21 C22 1.381(5) . ?
C22 C23 1.366(5) . ?
C23 C24 1.377(5) . ?
C24 C25 1.387(5) . ?
C25 N5 1.349(4) . ?
C25 C26 1.478(5) . ?
C26 N6 1.353(4) . ?
C26 C27 1.382(5) . ?
C27 C28 1.374(6) . ?
C28 C29 1.370(6) . ?
C29 C30 1.391(5) . ?
C30 N6 1.339(4) . ?
C31 N7 1.342(4) . ?
C31 C32 1.380(5) . ?
C32 C33 1.369(6) . ?
C33 C34 1.382(6) . ?
C34 C35 1.384(5) . ?
C35 N7 1.345(4) . ?
C35 C36 1.482(5) . ?
C36 N8 1.353(4) . ?
C36 C37 1.377(5) . ?
C37 C38 1.389(6) . ?
C38 C39 1.372(6) . ?
C39 C40 1.380(5) . ?
C40 N8 1.338(4) . ?
C41 C46 1.386(4) . ?
C41 C42 1.392(4) . ?
C41 C47 1.505(4) . ?
C42 C43 1.389(4) . ?
C43 C44 1.392(4) . ?
C43 C48 1.509(4) . ?
C44 C45 1.385(5) . ?
C45 C46 1.377(5) . ?
C47 O6 1.257(4) . ?
C47 O5 1.258(4) . ?
C48 O8 1.245(4) . ?
C48 O7 1.251(4) . ?
C49 C50 1.388(5) . ?
C49 C54 1.390(5) . ?
C49 C55 1.516(5) . ?
C50 C51 1.393(5) . ?
C51 C52 1.391(5) . ?
C51 C56 1.506(5) . ?
C52 C53 1.392(6) . ?
C53 C54 1.382(5) . ?
C55 O9 1.240(4) . ?
C55 O10 1.265(4) . ?
C56 O11 1.237(5) . ?
C56 O12 1.259(4) . ?
